data_4121647
loop_
_publ_author_name
'Meihaus, Katie R.'
'Minasian, Stefan G.'
'Lukens, Jr, Wayne W'
'Kozimor, Stosh A.'
'Shuh, David K.'
'Tyliszczak, Tolek'
'Long, Jeffrey R.'

_publ_section_title
;
 Influence of Pyrazolate vs N-Heterocyclic Carbene Ligands on the Slow
 Magnetic Relaxation of Homoleptic Trischelate Lanthanide(III) and
 Uranium(III) Complexes.
;
_journal_issue 16
_journal_name_full 'Journal of the American Chemical Society'
_journal_page_first 6056
_journal_page_last 6068
_journal_paper_doi 10.1021/ja501569t
_journal_volume 136
_journal_year 2014
_chemical_formula_sum 'C24 H36 B3 N12 U'
_chemical_formula_weight 763.11
_chemical_name_common km12
_chemical_name_systematic
; 
 ? 
;
_space_group_IT_number 148
_symmetry_cell_setting hexagonal
_symmetry_space_group_name_Hall '-R 3'
_symmetry_space_group_name_H-M 'R -3 :H'
_atom_sites_solution_hydrogens geom
_atom_sites_solution_primary direct
_atom_sites_solution_secondary difmap
_audit_creation_method SHELXL-97
_cell_angle_alpha 90.00
_cell_angle_beta 90.00
_cell_angle_gamma 120.00
_cell_formula_units_Z 6
_cell_length_a 16.412(10)
_cell_length_b 16.412(10)
_cell_length_c 19.192(11)
_cell_measurement_reflns_used 7850
_cell_measurement_temperature 173(2)
_cell_measurement_theta_max 25.50
_cell_measurement_theta_min 3.57
_cell_volume 4477(5)
_computing_cell_refinement 'Bruker APEX2 v. 2009.1'
_computing_data_collection 'Bruker APEX2 v. 2009.1'
_computing_data_reduction 'Bruker APEX2 v. 2009.1'
_computing_molecular_graphics ORTEP-32
_computing_publication_material WinGX
_computing_structure_refinement 'SHELXL-97 (Sheldrick, 2008)'
_computing_structure_solution SIR-2004
_diffrn_ambient_temperature 173(2)
_diffrn_detector_area_resol_mean 8.366
_diffrn_measured_fraction_theta_full 0.999
_diffrn_measured_fraction_theta_max 0.992
_diffrn_measurement_device_type 'Bruker APEX-I CCD'
_diffrn_measurement_method '\f and \w scans'
_diffrn_radiation_monochromator graphite
_diffrn_radiation_source 'fine-focus sealed tube'
_diffrn_radiation_type MoK\a
_diffrn_radiation_wavelength 0.71073
_diffrn_reflns_av_R_equivalents 0.0231
_diffrn_reflns_av_sigmaI/netI 0.0168
_diffrn_reflns_limit_h_max 19
_diffrn_reflns_limit_h_min -19
_diffrn_reflns_limit_k_max 19
_diffrn_reflns_limit_k_min -19
_diffrn_reflns_limit_l_max 23
_diffrn_reflns_limit_l_min -23
_diffrn_reflns_number 11296
_diffrn_reflns_theta_full 25.00
_diffrn_reflns_theta_max 25.50
_diffrn_reflns_theta_min 2.48
_exptl_absorpt_coefficient_mu 5.475
_exptl_absorpt_correction_T_max 0.9473
_exptl_absorpt_correction_T_min 0.8107
_exptl_absorpt_correction_type multi-scan
_exptl_absorpt_process_details SADABS
_exptl_crystal_colour blue
_exptl_crystal_density_diffrn 1.698
_exptl_crystal_density_method 'not measured'
_exptl_crystal_description block
_exptl_crystal_F_000 2226
_exptl_crystal_size_max 0.04
_exptl_crystal_size_mid 0.03
_exptl_crystal_size_min 0.01
_refine_diff_density_max 1.004
_refine_diff_density_min -0.282
_refine_diff_density_rms 0.073
_refine_ls_extinction_method none
_refine_ls_goodness_of_fit_ref 1.091
_refine_ls_hydrogen_treatment mixed
_refine_ls_matrix_type full
_refine_ls_number_parameters 129
_refine_ls_number_reflns 1843
_refine_ls_number_restraints 0
_refine_ls_restrained_S_all 1.091
_refine_ls_R_factor_all 0.0179
_refine_ls_R_factor_gt 0.0153
_refine_ls_shift/su_max 0.000
_refine_ls_shift/su_mean 0.000
_refine_ls_structure_factor_coef Fsqd
_refine_ls_weighting_details 'calc w=1/[\s^2^(Fo^2^)+(0.0210P)^2^+4.9097P] where P=(Fo^2^+2Fc^2^)/3'
_refine_ls_weighting_scheme calc
_refine_ls_wR_factor_gt 0.0363
_refine_ls_wR_factor_ref 0.0371
_reflns_number_gt 1722
_reflns_number_total 1843
_reflns_threshold_expression >2sigma(I)
_cod_data_source_file ja501569t_si_012.cif
_cod_data_source_block shelxl
_cod_depositor_comments
;
The following automatic conversions were performed:

'_symmetry_cell_setting' value 'Hexagonal' changed to 'hexagonal'
according to
/usr/data/users/saulius/crontab/automatic-downloads/rss-feeds/ACS/lib/dictionaries/cif_core.dic
dictionary named 'cif_core.dic' version 2.4.2 from 2011-04-26.

Automatic conversion script
Id: cif_fix_values 2281 2013-09-26 08:29:07Z andrius 

 Adding full bibliography for 4121642--4121653.cif.
;
_cod_original_sg_symbol_H-M R-3
_cod_database_code 4121647

loop_
_symmetry_equiv_pos_as_xyz
'x, y, z'
'-y, x-y, z'
'-x+y, -x, z'
'x+2/3, y+1/3, z+1/3'
'-y+2/3, x-y+1/3, z+1/3'
'-x+y+2/3, -x+1/3, z+1/3'
'x+1/3, y+2/3, z+2/3'
'-y+1/3, x-y+2/3, z+2/3'
'-x+y+1/3, -x+2/3, z+2/3'
'-x, -y, -z'
'y, -x+y, -z'
'x-y, x, -z'
'-x+2/3, -y+1/3, -z+1/3'
'y+2/3, -x+y+1/3, -z+1/3'
'x-y+2/3, x+1/3, -z+1/3'
'-x+1/3, -y+2/3, -z+2/3'
'y+1/3, -x+y+2/3, -z+2/3'
'x-y+1/3, x+2/3, -z+2/3'

loop_
_atom_site_label
_atom_site_type_symbol
_atom_site_fract_x
_atom_site_fract_y
_atom_site_fract_z
_atom_site_U_iso_or_equiv
_atom_site_adp_type
_atom_site_occupancy
_atom_site_symmetry_multiplicity
_atom_site_calc_flag
_atom_site_refinement_flags
C1 C 0.80515(17) 0.43215(17) 0.14426(13) 0.0211(5) Uani 1 1 d .
C2 C 0.8206(2) 0.3411(2) 0.24279(16) 0.0381(7) Uani 1 1 d .
H2A H 0.8757 0.3497 0.2688 0.057 Uiso 1 1 calc R
H2B H 0.8014 0.2897 0.2093 0.057 Uiso 1 1 calc R
H2C H 0.7688 0.3259 0.2752 0.057 Uiso 1 1 calc R
C3 C 0.90932(18) 0.51593(19) 0.22921(14) 0.0278(6) Uani 1 1 d .
H3 H 0.9457 0.5306 0.2706 0.033 Uiso 1 1 calc R
C4 C 0.91123(18) 0.57732(18) 0.18175(14) 0.0277(6) Uani 1 1 d .
H4 H 0.9492 0.6439 0.1836 0.033 Uiso 1 1 calc R
C5 C 0.95361(17) 0.57603(17) -0.03300(13) 0.0231(5) Uani 1 1 d .
H5 H 1.0002 0.6400 -0.0261 0.028 Uiso 1 1 calc R
C6 C 0.95969(18) 0.51550(18) -0.07652(14) 0.0261(6) Uani 1 1 d .
H6 H 1.0108 0.5283 -0.1065 0.031 Uiso 1 1 calc R
C7 C 0.8552(2) 0.3447(2) -0.10559(15) 0.0339(6) Uani 1 1 d .
H7A H 0.8629 0.3567 -0.1559 0.051 Uiso 1 1 calc R
H7B H 0.7900 0.2964 -0.0957 0.051 Uiso 1 1 calc R
H7C H 0.8977 0.3227 -0.0898 0.051 Uiso 1 1 calc R
C8 C 0.81973(17) 0.43781(17) -0.02187(13) 0.0210(5) Uani 1 1 d .
B1 B 0.8278(2) 0.5613(2) 0.06065(16) 0.0244(6) Uani 1 1 d .
N1 N 0.84408(14) 0.42751(15) 0.20576(11) 0.0238(5) Uani 1 1 d .
N2 N 0.84808(14) 0.52589(14) 0.13014(11) 0.0212(4) Uani 1 1 d .
N3 N 0.86715(14) 0.52852(14) 0.00007(11) 0.0217(4) Uani 1 1 d .
N4 N 0.87721(14) 0.43097(15) -0.06917(11) 0.0226(4) Uani 1 1 d .
U1 U 0.6667 0.3333 0.054300(8) 0.01691(6) Uani 1 3 d S
H1 H 0.7509(18) 0.5263(17) 0.0539(13) 0.020 Uiso 1 1 d .
H2 H 0.8610(17) 0.6382(18) 0.0606(13) 0.020 Uiso 1 1 d .

loop_
_atom_site_aniso_label
_atom_site_aniso_U_11
_atom_site_aniso_U_22
_atom_site_aniso_U_33
_atom_site_aniso_U_23
_atom_site_aniso_U_13
_atom_site_aniso_U_12
C1 0.0203(12) 0.0251(13) 0.0195(13) 0.0005(10) 0.0024(10) 0.0126(11)
C2 0.0468(18) 0.0330(16) 0.0313(17) 0.0027(13) -0.0115(14) 0.0177(14)
C3 0.0258(14) 0.0312(14) 0.0214(14) -0.0092(11) -0.0063(11) 0.0106(12)
C4 0.0251(13) 0.0241(13) 0.0261(15) -0.0062(11) -0.0007(11) 0.0066(11)
C5 0.0200(12) 0.0225(13) 0.0230(14) 0.0077(10) -0.0004(10) 0.0079(10)
C6 0.0225(13) 0.0321(14) 0.0229(14) 0.0097(11) 0.0040(11) 0.0130(11)
C7 0.0371(16) 0.0353(15) 0.0314(16) -0.0055(13) 0.0042(13) 0.0195(13)
C8 0.0219(12) 0.0226(12) 0.0185(13) 0.0010(10) -0.0009(10) 0.0111(10)
B1 0.0258(15) 0.0206(14) 0.0262(16) -0.0016(12) -0.0002(12) 0.0111(12)
N1 0.0238(11) 0.0254(11) 0.0210(11) -0.0001(9) -0.0016(9) 0.0114(9)
N2 0.0207(10) 0.0217(11) 0.0202(11) -0.0030(9) 0.0003(9) 0.0099(9)
N3 0.0211(10) 0.0224(11) 0.0200(11) 0.0021(9) 0.0016(9) 0.0098(9)
N4 0.0223(11) 0.0272(11) 0.0187(11) -0.0002(9) 0.0009(9) 0.0127(9)
U1 0.01618(7) 0.01618(7) 0.01837(9) 0.000 0.000 0.00809(3)

loop_
_atom_type_symbol
_atom_type_description
_atom_type_scat_dispersion_real
_atom_type_scat_dispersion_imag
_atom_type_scat_source
C C 0.0033 0.0016 'International Tables Vol C Tables 4.2.6.8 and 6.1.1.4'
H H 0.0000 0.0000 'International Tables Vol C Tables 4.2.6.8 and 6.1.1.4'
B B 0.0013 0.0007 'International Tables Vol C Tables 4.2.6.8 and 6.1.1.4'
N N 0.0061 0.0033 'International Tables Vol C Tables 4.2.6.8 and 6.1.1.4'
U U -9.6767 9.6646 'International Tables Vol C Tables 4.2.6.8 and 6.1.1.4'

loop_
_geom_angle_atom_site_label_1
_geom_angle_atom_site_label_2
_geom_angle_atom_site_label_3
_geom_angle
_geom_angle_site_symmetry_1
_geom_angle_site_symmetry_3
N2 C1 N1 104.1(2) . .
N2 C1 U1 111.17(16) . .
N1 C1 U1 144.01(17) . .
N1 C2 H2A 109.5 . .
N1 C2 H2B 109.5 . .
H2A C2 H2B 109.5 . .
N1 C2 H2C 109.5 . .
H2A C2 H2C 109.5 . .
H2B C2 H2C 109.5 . .
C4 C3 N1 106.4(2) . .
C4 C3 H3 126.8 . .
N1 C3 H3 126.8 . .
C3 C4 N2 107.4(2) . .
C3 C4 H4 126.3 . .
N2 C4 H4 126.3 . .
C6 C5 N3 107.7(2) . .
C6 C5 H5 126.2 . .
N3 C5 H5 126.2 . .
C5 C6 N4 106.4(2) . .
C5 C6 H6 126.8 . .
N4 C6 H6 126.8 . .
N4 C7 H7A 109.5 . .
N4 C7 H7B 109.5 . .
H7A C7 H7B 109.5 . .
N4 C7 H7C 109.5 . .
H7A C7 H7C 109.5 . .
H7B C7 H7C 109.5 . .
N4 C8 N3 104.9(2) . .
N4 C8 U1 141.96(17) . .
N3 C8 U1 112.04(16) . .
N3 B1 N2 108.0(2) . .
N3 B1 H1 107.3(13) . .
N2 B1 H1 108.0(13) . .
N3 B1 H2 110.2(13) . .
N2 B1 H2 110.8(13) . .
H1 B1 H2 112.3(18) . .
C1 N1 C3 111.3(2) . .
C1 N1 C2 125.1(2) . .
C3 N1 C2 123.7(2) . .
C1 N2 C4 110.8(2) . .
C1 N2 B1 120.4(2) . .
C4 N2 B1 128.6(2) . .
C8 N3 C5 109.9(2) . .
C8 N3 B1 120.2(2) . .
C5 N3 B1 129.5(2) . .
C8 N4 C6 111.1(2) . .
C8 N4 C7 124.0(2) . .
C6 N4 C7 124.9(2) . .
C8 U1 C8 92.70(8) 3_665 .
C8 U1 C8 92.70(8) 3_665 2_655
C8 U1 C8 92.70(8) . 2_655
C8 U1 C1 133.86(7) 3_665 .
C8 U1 C1 73.77(9) . .
C8 U1 C1 130.95(8) 2_655 .
C8 U1 C1 73.77(9) 3_665 3_665
C8 U1 C1 130.95(8) . 3_665
C8 U1 C1 133.86(7) 2_655 3_665
C1 U1 C1 82.50(8) . 3_665
C8 U1 C1 130.95(8) 3_665 2_655
C8 U1 C1 133.86(7) . 2_655
C8 U1 C1 73.77(9) 2_655 2_655
C1 U1 C1 82.50(8) . 2_655
C1 U1 C1 82.50(8) 3_665 2_655
C8 U1 H1 145.7(5) 3_665 .
C8 U1 H1 59.2(5) . .
C8 U1 H1 71.4(5) 2_655 .
C1 U1 H1 61.0(5) . .
C1 U1 H1 138.8(5) 3_665 .
C1 U1 H1 74.8(5) 2_655 .

loop_
_geom_bond_atom_site_label_1
_geom_bond_atom_site_label_2
_geom_bond_distance
_geom_bond_site_symmetry_2
C1 N2 1.361(3) .
C1 N1 1.362(3) .
C1 U1 2.663(3) .
C2 N1 1.455(3) .
C2 H2A 0.9800 .
C2 H2B 0.9800 .
C2 H2C 0.9800 .
C3 C4 1.347(4) .
C3 N1 1.379(3) .
C3 H3 0.9500 .
C4 N2 1.376(3) .
C4 H4 0.9500 .
C5 C6 1.339(4) .
C5 N3 1.385(3) .
C5 H5 0.9500 .
C6 N4 1.378(3) .
C6 H6 0.9500 .
C7 N4 1.454(3) .
C7 H7A 0.9800 .
C7 H7B 0.9800 .
C7 H7C 0.9800 .
C8 N4 1.354(3) .
C8 N3 1.357(3) .
C8 U1 2.661(3) .
B1 N3 1.551(4) .
B1 N2 1.556(4) .
B1 H1 1.10(3) .
B1 H2 1.10(2) .
U1 C8 2.661(3) 3_665
U1 C8 2.661(3) 2_655
U1 C1 2.663(3) 3_665
U1 C1 2.663(3) 2_655
U1 H1 2.75(2) .
